data_4076621
loop_
_publ_author_name
'Sweeder, Ryan D.'
'Cygan, Zuzanna T.'
'Banaszak Holl, Mark M.'
'Kampf, Jeff W.'

_publ_section_title
;
 Germylene-Induced Hydrogenation of Benzophenone
;
_journal_issue 22
_journal_name_full Organometallics
_journal_page_first 4613
_journal_paper_doi 10.1021/om034025t
_journal_volume 22
_journal_year 2003
_chemical_formula_moiety 'C27 H47 D3 Ge O Si4'
_chemical_formula_sum 'C27 H47 D3 Ge O Si4'
_chemical_formula_weight 578.64
_chemical_name_systematic
;

 ?

;
_space_group_IT_number 2
_symmetry_cell_setting triclinic
_symmetry_space_group_name_Hall '-P 1'
_symmetry_space_group_name_H-M 'P -1'
_atom_sites_solution_hydrogens geom
_atom_sites_solution_primary direct
_atom_sites_solution_secondary difmap
_audit_creation_method SHELXL-97
_cell_angle_alpha 100.674(3)
_cell_angle_beta 103.803(3)
_cell_angle_gamma 91.311(3)
_cell_formula_units_Z 2
_cell_length_a 9.3590(16)
_cell_length_b 11.6647(19)
_cell_length_c 15.660(3)
_cell_measurement_reflns_used 5470
_cell_measurement_temperature 118(2)
_cell_measurement_theta_max 28.34
_cell_measurement_theta_min 2.77
_cell_volume 1627.5(5)
_computing_cell_refinement 'Bruker SMART'
_computing_data_collection 'Bruker SMART'
_computing_data_reduction 'Bruker SHELXTL'
_computing_molecular_graphics 'Bruker SHELXTL'
_computing_publication_material 'Bruker SHELXTL'
_computing_structure_refinement 'Bruker SHELXTL'
_computing_structure_solution 'Bruker SHELXTL'
_diffrn_ambient_temperature 118(2)
_diffrn_detector_area_resol_mean 0.75
_diffrn_measured_fraction_theta_full 0.976
_diffrn_measured_fraction_theta_max 0.976
_diffrn_measurement_device_type 'CCD area detector'
_diffrn_measurement_method 'phi and omega scans'
_diffrn_radiation_monochromator graphite
_diffrn_radiation_source 'fine-focus sealed tube'
_diffrn_radiation_type MoK\a
_diffrn_radiation_wavelength 0.71073
_diffrn_reflns_av_R_equivalents 0.0228
_diffrn_reflns_av_sigmaI/netI 0.0297
_diffrn_reflns_limit_h_max 12
_diffrn_reflns_limit_h_min -12
_diffrn_reflns_limit_k_max 15
_diffrn_reflns_limit_k_min -15
_diffrn_reflns_limit_l_max 20
_diffrn_reflns_limit_l_min -20
_diffrn_reflns_number 16189
_diffrn_reflns_theta_full 28.33
_diffrn_reflns_theta_max 28.33
_diffrn_reflns_theta_min 2.73
_exptl_absorpt_coefficient_mu 1.105
_exptl_absorpt_correction_T_max 0.8430
_exptl_absorpt_correction_T_min 0.7930
_exptl_absorpt_correction_type multi-scan
_exptl_absorpt_process_details 'Blessing, Acta Cryst. (1995) A51 33-38.'
_exptl_crystal_colour colorless
_exptl_crystal_density_diffrn 1.181
_exptl_crystal_density_method 'not measured'
_exptl_crystal_description block
_exptl_crystal_F_000 616
_exptl_crystal_size_max 0.22
_exptl_crystal_size_mid 0.20
_exptl_crystal_size_min 0.16
_refine_diff_density_max 0.607
_refine_diff_density_min -0.292
_refine_diff_density_rms 0.058
_refine_ls_extinction_method none
_refine_ls_goodness_of_fit_ref 1.031
_refine_ls_hydrogen_treatment mixed
_refine_ls_matrix_type full
_refine_ls_number_parameters 310
_refine_ls_number_reflns 7941
_refine_ls_number_restraints 0
_refine_ls_restrained_S_all 1.031
_refine_ls_R_factor_all 0.0329
_refine_ls_R_factor_gt 0.0281
_refine_ls_shift/su_max 0.001
_refine_ls_shift/su_mean 0.000
_refine_ls_structure_factor_coef Fsqd
_refine_ls_weighting_details 'calc w=1/[\s^2^(Fo^2^)+(0.0388P)^2^+0.5168P] where P=(Fo^2^+2Fc^2^)/3'
_refine_ls_weighting_scheme calc
_refine_ls_wR_factor_gt 0.0720
_refine_ls_wR_factor_ref 0.0748
_reflns_number_gt 7174
_reflns_number_total 7941
_reflns_threshold_expression >2sigma(I)
_cod_data_source_file om034025tsi20030708_013849.cif
_cod_data_source_block rs17
_cod_depositor_comments
;
The following automatic conversions were performed:

'_symmetry_cell_setting' value 'Triclinic' changed to 'triclinic'
according to /home/saulius/struct/CIF-dictionaries/cif_core.dic
dictionary named 'cif_core.dic' version 2.4.1 from 2010-06-29.

Automatic conversion script
Id: cif_fix_values 1715 2011-07-08 13:25:40Z adriana 
;
_cod_original_sg_symbol_H-M P-1
_cod_database_code 4076621

loop_
_symmetry_equiv_pos_as_xyz
'x, y, z'
'-x, -y, -z'

loop_
_atom_site_label
_atom_site_type_symbol
_atom_site_fract_x
_atom_site_fract_y
_atom_site_fract_z
_atom_site_U_iso_or_equiv
_atom_site_adp_type
_atom_site_occupancy
_atom_site_symmetry_multiplicity
_atom_site_calc_flag
_atom_site_refinement_flags
Ge1 Ge 0.851065(16) 0.664472(12) 0.236722(9) 0.01789(5) Uani 1 1 d .
Si2 Si 0.65332(5) 0.42110(3) 0.15866(3) 0.02283(9) Uani 1 1 d .
Si1 Si 0.99307(5) 0.41705(4) 0.25210(3) 0.02386(9) Uani 1 1 d .
Si4 Si 0.89148(5) 0.79370(3) 0.07947(3) 0.02187(9) Uani 1 1 d .
Si3 Si 0.66837(5) 0.88859(4) 0.19928(3) 0.02338(9) Uani 1 1 d .
O1 O 0.74577(11) 0.67404(9) 0.32314(7) 0.0218(2) Uani 1 1 d .
C1 C 1.02426(17) 0.73676(13) 0.32788(10) 0.0232(3) Uani 1 1 d .
C2 C 1.16247(18) 0.76324(15) 0.32461(11) 0.0290(3) Uani 1 1 d .
H2 H 1.1854 0.7526 0.2679 0.035 Uiso 1 1 calc R
C3 C 1.28322(18) 0.80945(17) 0.40794(11) 0.0343(4) Uani 1 1 d .
H3A H 1.2995 0.8952 0.4152 0.041 Uiso 1 1 calc R
H3B D 1.37626(18) 0.77398(17) 0.40184(11) 0.041 Uiso 1 1 calc R
C4 C 1.24129(19) 0.78061(19) 0.49112(12) 0.0389(4) Uani 1 1 d .
H4A H 1.2449 0.6955 0.4894 0.047 Uiso 1 1 calc R
H4B D 1.31408(19) 0.82158(19) 0.54576(12) 0.047 Uiso 1 1 calc R
C5 C 1.08928(17) 0.81644(14) 0.49577(10) 0.0276(3) Uani 1 1 d .
H5A H 1.0640 0.7928 0.5482 0.033 Uiso 1 1 calc R
H5B D 1.08807(17) 0.90258(14) 0.50376(10) 0.033 Uiso 1 1 calc R
C6 C 0.97659(17) 0.76051(13) 0.41175(9) 0.0224(3) Uani 1 1 d .
C7 C 0.83344(17) 0.72879(12) 0.40491(9) 0.0222(3) Uani 1 1 d .
C8 C 0.75690(16) 0.74510(13) 0.47803(10) 0.0224(3) Uani 1 1 d .
C9 C 0.78609(19) 0.84514(14) 0.54584(11) 0.0291(3) Uani 1 1 d .
H9 H 0.8541 0.9058 0.5441 0.035 Uiso 1 1 calc R
C10 C 0.7166(2) 0.85679(16) 0.61601(11) 0.0346(4) Uani 1 1 d .
H10 H 0.7376 0.9251 0.6619 0.041 Uiso 1 1 calc R
C11 C 0.6175(2) 0.76968(17) 0.61912(12) 0.0373(4) Uani 1 1 d .
H11 H 0.5715 0.7770 0.6676 0.045 Uiso 1 1 calc R
C12 C 0.5850(2) 0.67126(17) 0.55137(13) 0.0368(4) Uani 1 1 d .
H12 H 0.5157 0.6115 0.5531 0.044 Uiso 1 1 calc R
C13 C 0.65291(18) 0.65927(15) 0.48109(11) 0.0300(3) Uani 1 1 d .
H13 H 0.6284 0.5919 0.4344 0.036 Uiso 1 1 calc R
C14 C 0.84389(16) 0.49714(12) 0.18674(9) 0.0196(3) Uani 1 1 d .
H14 H 0.8681 0.4932 0.1275 0.023 Uiso 1 1 calc R
C15 C 0.9975(2) 0.44546(15) 0.37396(11) 0.0340(4) Uani 1 1 d .
H15A H 1.0738 0.4011 0.4052 0.051 Uiso 1 1 calc R
H15B H 0.9013 0.4210 0.3817 0.051 Uiso 1 1 calc R
H15C H 1.0198 0.5292 0.3990 0.051 Uiso 1 1 calc R
C16 C 0.9641(2) 0.25491(14) 0.20948(12) 0.0329(4) Uani 1 1 d .
H16A H 1.0460 0.2163 0.2417 0.049 Uiso 1 1 calc R
H16B H 0.9599 0.2376 0.1452 0.049 Uiso 1 1 calc R
H16C H 0.8712 0.2261 0.2192 0.049 Uiso 1 1 calc R
C17 C 1.17666(19) 0.45868(15) 0.23428(13) 0.0349(4) Uani 1 1 d .
H17A H 1.2051 0.5410 0.2620 0.052 Uiso 1 1 calc R
H17B H 1.1702 0.4472 0.1698 0.052 Uiso 1 1 calc R
H17C H 1.2508 0.4096 0.2617 0.052 Uiso 1 1 calc R
C18 C 0.63671(19) 0.29961(13) 0.05891(11) 0.0306(3) Uani 1 1 d .
H18A H 0.5360 0.2630 0.0403 0.046 Uiso 1 1 calc R
H18B H 0.7065 0.2411 0.0749 0.046 Uiso 1 1 calc R
H18C H 0.6590 0.3314 0.0095 0.046 Uiso 1 1 calc R
C19 C 0.50222(18) 0.51970(14) 0.12790(12) 0.0306(3) Uani 1 1 d .
H19A H 0.4065 0.4753 0.1133 0.046 Uiso 1 1 calc R
H19B H 0.5137 0.5509 0.0758 0.046 Uiso 1 1 calc R
H19C H 0.5075 0.5845 0.1786 0.046 Uiso 1 1 calc R
C20 C 0.6127(2) 0.36097(16) 0.25371(12) 0.0356(4) Uani 1 1 d .
H20A H 0.6225 0.4245 0.3058 0.053 Uiso 1 1 calc R
H20B H 0.6824 0.3023 0.2693 0.053 Uiso 1 1 calc R
H20C H 0.5118 0.3247 0.2358 0.053 Uiso 1 1 calc R
C21 C 0.76282(16) 0.75972(12) 0.14939(9) 0.0193(3) Uani 1 1 d .
H21 H 0.6808 0.7074 0.1060 0.023 Uiso 1 1 calc R
C22 C 0.6070(2) 0.98685(14) 0.11734(11) 0.0316(4) Uani 1 1 d .
H22A H 0.5386 0.9423 0.0633 0.047 Uiso 1 1 calc R
H22B H 0.6930 1.0181 0.1013 0.047 Uiso 1 1 calc R
H22C H 0.5573 1.0516 0.1446 0.047 Uiso 1 1 calc R
C23 C 0.7939(2) 0.97968(14) 0.30129(11) 0.0349(4) Uani 1 1 d .
H23A H 0.7447 1.0488 0.3222 0.052 Uiso 1 1 calc R
H23B H 0.8845 1.0045 0.2867 0.052 Uiso 1 1 calc R
H23C H 0.8185 0.9337 0.3486 0.052 Uiso 1 1 calc R
C24 C 0.4971(2) 0.83954(16) 0.22831(13) 0.0365(4) Uani 1 1 d .
H24A H 0.5227 0.7895 0.2728 0.055 Uiso 1 1 calc R
H24B H 0.4284 0.7955 0.1742 0.055 Uiso 1 1 calc R
H24C H 0.4506 0.9080 0.2532 0.055 Uiso 1 1 calc R
C25 C 1.0197(2) 0.92603(14) 0.13444(13) 0.0358(4) Uani 1 1 d .
H25A H 1.0749 0.9163 0.1939 0.054 Uiso 1 1 calc R
H25B H 0.9627 0.9952 0.1405 0.054 Uiso 1 1 calc R
H25C H 1.0887 0.9360 0.0977 0.054 Uiso 1 1 calc R
C26 C 0.7819(2) 0.81443(15) -0.03301(11) 0.0321(4) Uani 1 1 d .
H26A H 0.7172 0.8783 -0.0249 0.048 Uiso 1 1 calc R
H26B H 0.7220 0.7421 -0.0645 0.048 Uiso 1 1 calc R
H26C H 0.8492 0.8336 -0.0684 0.048 Uiso 1 1 calc R
C27 C 1.00779(19) 0.66830(14) 0.05629(11) 0.0306(3) Uani 1 1 d .
H27A H 1.0733 0.6881 0.0200 0.046 Uiso 1 1 calc R
H27B H 0.9438 0.5985 0.0236 0.046 Uiso 1 1 calc R
H27C H 1.0670 0.6528 0.1131 0.046 Uiso 1 1 calc R

loop_
_atom_site_aniso_label
_atom_site_aniso_U_11
_atom_site_aniso_U_22
_atom_site_aniso_U_33
_atom_site_aniso_U_23
_atom_site_aniso_U_13
_atom_site_aniso_U_12
Ge1 0.02129(8) 0.01664(8) 0.01737(8) 0.00628(5) 0.00565(6) 0.00200(5)
Si2 0.0243(2) 0.01928(18) 0.0270(2) 0.00911(15) 0.00709(17) 0.00033(15)
Si1 0.0262(2) 0.02016(19) 0.0270(2) 0.00938(15) 0.00599(17) 0.00639(16)
Si4 0.0278(2) 0.01778(18) 0.02312(19) 0.00782(15) 0.00933(16) 0.00132(15)
Si3 0.0311(2) 0.01936(19) 0.02102(19) 0.00576(15) 0.00716(17) 0.00741(16)
O1 0.0225(5) 0.0258(5) 0.0188(5) 0.0065(4) 0.0067(4) 0.0009(4)
C1 0.0262(7) 0.0228(7) 0.0206(7) 0.0053(5) 0.0048(6) 0.0004(6)
C2 0.0274(8) 0.0352(8) 0.0256(7) 0.0070(6) 0.0083(6) 0.0022(7)
C3 0.0220(7) 0.0466(10) 0.0321(8) 0.0059(7) 0.0036(7) 0.0014(7)
C4 0.0268(8) 0.0591(12) 0.0279(8) 0.0076(8) 0.0016(7) 0.0047(8)
C5 0.0277(8) 0.0323(8) 0.0215(7) 0.0049(6) 0.0038(6) 0.0019(6)
C6 0.0267(7) 0.0219(7) 0.0197(6) 0.0066(5) 0.0054(6) 0.0041(6)
C7 0.0280(7) 0.0213(7) 0.0192(6) 0.0080(5) 0.0063(6) 0.0058(6)
C8 0.0254(7) 0.0261(7) 0.0199(6) 0.0122(5) 0.0070(6) 0.0092(6)
C9 0.0356(8) 0.0298(8) 0.0256(7) 0.0082(6) 0.0122(7) 0.0068(7)
C10 0.0412(9) 0.0414(9) 0.0248(8) 0.0085(7) 0.0129(7) 0.0123(8)
C11 0.0403(10) 0.0519(11) 0.0296(8) 0.0174(8) 0.0197(8) 0.0148(8)
C12 0.0377(9) 0.0417(10) 0.0409(10) 0.0195(8) 0.0200(8) 0.0067(8)
C13 0.0322(8) 0.0307(8) 0.0323(8) 0.0125(6) 0.0127(7) 0.0064(7)
C14 0.0238(7) 0.0174(6) 0.0197(6) 0.0071(5) 0.0070(5) 0.0025(5)
C15 0.0425(9) 0.0334(9) 0.0273(8) 0.0146(7) 0.0037(7) 0.0097(7)
C16 0.0373(9) 0.0223(7) 0.0405(9) 0.0102(7) 0.0087(8) 0.0085(7)
C17 0.0279(8) 0.0311(8) 0.0485(10) 0.0117(7) 0.0112(8) 0.0084(7)
C18 0.0331(8) 0.0213(7) 0.0348(8) 0.0049(6) 0.0041(7) -0.0007(6)
C19 0.0247(7) 0.0257(8) 0.0416(9) 0.0096(7) 0.0065(7) 0.0010(6)
C20 0.0364(9) 0.0372(9) 0.0415(10) 0.0194(8) 0.0171(8) 0.0004(7)
C21 0.0241(7) 0.0166(6) 0.0183(6) 0.0054(5) 0.0056(5) 0.0020(5)
C22 0.0433(9) 0.0233(7) 0.0286(8) 0.0093(6) 0.0055(7) 0.0112(7)
C23 0.0498(10) 0.0261(8) 0.0246(8) 0.0017(6) 0.0030(7) 0.0085(7)
C24 0.0381(9) 0.0371(9) 0.0428(10) 0.0137(8) 0.0205(8) 0.0150(8)
C25 0.0356(9) 0.0253(8) 0.0463(10) 0.0079(7) 0.0099(8) -0.0053(7)
C26 0.0406(9) 0.0355(9) 0.0253(7) 0.0127(7) 0.0124(7) 0.0062(7)
C27 0.0385(9) 0.0273(8) 0.0344(8) 0.0119(6) 0.0202(7) 0.0083(7)

loop_
_atom_type_symbol
_atom_type_description
_atom_type_scat_dispersion_real
_atom_type_scat_dispersion_imag
_atom_type_scat_source
C C 0.0033 0.0016 'International Tables Vol C Tables 4.2.6.8 and 6.1.1.4'
D D 0.0000 0.0000 'International Tables Vol C Tables 4.2.6.8 and 6.1.1.4'
H H 0.0000 0.0000 'International Tables Vol C Tables 4.2.6.8 and 6.1.1.4'
O O 0.0106 0.0060 'International Tables Vol C Tables 4.2.6.8 and 6.1.1.4'
Si Si 0.0817 0.0704 'International Tables Vol C Tables 4.2.6.8 and 6.1.1.4'
Ge Ge 0.1547 1.8001 'International Tables Vol C Tables 4.2.6.8 and 6.1.1.4'

loop_
_geom_angle_atom_site_label_1
_geom_angle_atom_site_label_2
_geom_angle_atom_site_label_3
_geom_angle
O1 Ge1 C1 89.76(6)
O1 Ge1 C14 104.63(5)
C1 Ge1 C14 118.89(6)
O1 Ge1 C21 109.21(5)
C1 Ge1 C21 115.67(6)
C14 Ge1 C21 114.41(6)
C20 Si2 C19 105.22(8)
C20 Si2 C18 109.74(8)
C19 Si2 C18 107.16(8)
C20 Si2 C14 113.18(7)
C19 Si2 C14 113.18(7)
C18 Si2 C14 108.18(7)
C15 Si1 C17 110.92(9)
C15 Si1 C16 107.78(8)
C17 Si1 C16 104.90(8)
C15 Si1 C14 111.78(7)
C17 Si1 C14 109.97(7)
C16 Si1 C14 111.27(7)
C25 Si4 C27 107.34(8)
C25 Si4 C26 109.40(8)
C27 Si4 C26 105.88(8)
C25 Si4 C21 112.92(8)
C27 Si4 C21 111.11(7)
C26 Si4 C21 109.92(7)
C23 Si3 C24 109.18(9)
C23 Si3 C22 107.16(8)
C24 Si3 C22 105.61(8)
C23 Si3 C21 111.65(7)
C24 Si3 C21 111.56(7)
C22 Si3 C21 111.41(7)
C7 O1 Ge1 109.76(9)
C2 C1 C6 122.25(14)
C2 C1 Ge1 132.48(12)
C6 C1 Ge1 105.27(10)
C1 C2 C3 122.29(15)
H3B C3 C2 109.56(9)
H3B C3 C4 109.56(9)
C2 C3 C4 110.45(14)
H4B C4 C5 109.27(9)
H4B C4 C3 109.27(9)
C5 C4 C3 111.74(14)
H5B C5 C6 109.49(8)
H5B C5 C4 109.49(10)
C6 C5 C4 110.79(14)
C7 C6 C1 115.73(13)
C7 C6 C5 126.65(14)
C1 C6 C5 117.62(13)
C6 C7 O1 119.40(13)
C6 C7 C8 126.73(13)
O1 C7 C8 113.86(13)
C13 C8 C9 118.19(14)
C13 C8 C7 120.15(14)
C9 C8 C7 121.66(14)
C10 C9 C8 120.70(16)
C11 C10 C9 120.18(16)
C10 C11 C12 119.75(16)
C13 C12 C11 120.46(17)
C12 C13 C8 120.67(16)
Si2 C14 Si1 113.80(7)
Si2 C14 Ge1 113.70(7)
Si1 C14 Ge1 113.84(7)
Si4 C21 Si3 115.85(7)
Si4 C21 Ge1 112.55(7)
Si3 C21 Ge1 113.19(7)

loop_
_geom_bond_atom_site_label_1
_geom_bond_atom_site_label_2
_geom_bond_distance
Ge1 O1 1.8441(10)
Ge1 C1 1.9400(15)
Ge1 C14 1.9571(14)
Ge1 C21 1.9629(14)
Si2 C20 1.8700(17)
Si2 C19 1.8733(17)
Si2 C18 1.8780(17)
Si2 C14 1.8895(15)
Si1 C15 1.8656(18)
Si1 C17 1.8726(18)
Si1 C16 1.8758(17)
Si1 C14 1.8978(15)
Si4 C25 1.8690(17)
Si4 C27 1.8764(16)
Si4 C26 1.8762(17)
Si4 C21 1.8906(15)
Si3 C23 1.8655(17)
Si3 C24 1.8720(19)
Si3 C22 1.8745(16)
Si3 C21 1.8991(14)
O1 C7 1.3756(17)
C1 C2 1.338(2)
C1 C6 1.467(2)
C2 C3 1.510(2)
C3 H3B 0.9900
C3 C4 1.538(3)
C4 H4B 0.9900
C4 C5 1.506(2)
C5 H5B 0.9900
C5 C6 1.503(2)
C6 C7 1.356(2)
C7 C8 1.476(2)
C8 C13 1.395(2)
C8 C9 1.397(2)
C9 C10 1.392(2)
C10 C11 1.375(3)
C11 C12 1.384(3)
C12 C13 1.384(2)
